data_2224527
loop_
_publ_author_name
'Fairuz, Zainal Abidin'
'Aiyub, Zaharah'
'Abdullah, Zanariah'
'Ng, Seik Weng'

_publ_section_title Tetra-\m-acetato-\k^8^<i>O</i>:<i>O</i>'-bis{[2-(<i>m</i>-tolylamino)pyridine-\k<i>N</i>]copper(II)}
_journal_coeditor_code XU2688
_journal_issue 12
_journal_name_full 'Acta Crystallographica Section E'
_journal_page_first m1690
_journal_paper_doi 10.1107/S1600536809050041
_journal_volume 65
_journal_year 2009
_chemical_formula_iupac '[Cu2 (C2 H3 O2)4 (C12 H12 N2)2]'
_chemical_formula_moiety 'C32 H36 Cu2 N4 O8'
_chemical_formula_sum 'C32 H36 Cu2 N4 O8'
_chemical_formula_weight 731.73
_chemical_name_systematic
;Tetra-\m-acetato-\k^8^<i>O</i>:<i>O</i>'-bis{[2-(<i>m</i>-tolylamino)pyridine-
\k<i>N</i>]copper(II)}
;
_space_group_IT_number 2
_symmetry_cell_setting triclinic
_symmetry_space_group_name_Hall '-P 1'
_symmetry_space_group_name_H-M 'P -1'
_atom_sites_solution_hydrogens geom
_atom_sites_solution_primary direct
_atom_sites_solution_secondary difmap
_audit_creation_method SHELXL-97
_cell_angle_alpha 66.531(2)
_cell_angle_beta 85.740(2)
_cell_angle_gamma 78.568(2)
_cell_formula_units_Z 1
_cell_length_a 7.7143(2)
_cell_length_b 10.5625(3)
_cell_length_c 11.2413(3)
_cell_measurement_reflns_used 2561
_cell_measurement_temperature 293(2)
_cell_measurement_theta_max 27.6
_cell_measurement_theta_min 2.3
_cell_volume 823.51(4)
_computing_cell_refinement 'SAINT (Bruker, 2008)'
_computing_data_collection 'APEX2 (Bruker, 2008)'
_computing_data_reduction 'SAINT (Bruker, 2008)'
_computing_molecular_graphics 'X-SEED (Barbour, 2001)'
_computing_publication_material 'publCIF (Westrip, 2009)'
_computing_structure_refinement 'SHELXL97 (Sheldrick, 2008)'
_computing_structure_solution 'SHELXS97 (Sheldrick, 2008)'
_diffrn_ambient_temperature 293(2)
_diffrn_measured_fraction_theta_full 0.973
_diffrn_measured_fraction_theta_max 0.973
_diffrn_measurement_device_type 'Bruker SMART APEX diffractometer'
_diffrn_measurement_method '\w scans'
_diffrn_radiation_monochromator graphite
_diffrn_radiation_source 'fine-focus sealed tube'
_diffrn_radiation_type MoK\a
_diffrn_radiation_wavelength 0.71073
_diffrn_reflns_av_R_equivalents 0.0230
_diffrn_reflns_av_sigmaI/netI 0.0417
_diffrn_reflns_limit_h_max 9
_diffrn_reflns_limit_h_min -10
_diffrn_reflns_limit_k_max 13
_diffrn_reflns_limit_k_min -13
_diffrn_reflns_limit_l_max 14
_diffrn_reflns_limit_l_min -14
_diffrn_reflns_number 6451
_diffrn_reflns_theta_full 27.49
_diffrn_reflns_theta_max 27.49
_diffrn_reflns_theta_min 1.98
_diffrn_standards_decay_% 0
_diffrn_standards_interval_count 0
_diffrn_standards_interval_time 0
_diffrn_standards_number 0
_exptl_absorpt_coefficient_mu 1.347
_exptl_absorpt_correction_T_max 0.9357
_exptl_absorpt_correction_T_min 0.7295
_exptl_absorpt_correction_type multi-scan
_exptl_absorpt_process_details '(SADABS; Sheldrick, 1996)'
_exptl_crystal_colour Green
_exptl_crystal_density_diffrn 1.475
_exptl_crystal_density_method 'not measured'
_exptl_crystal_description Prism
_exptl_crystal_F_000 378
_exptl_crystal_size_max 0.25
_exptl_crystal_size_mid 0.15
_exptl_crystal_size_min 0.05
_refine_diff_density_max 0.489
_refine_diff_density_min -0.587
_refine_ls_extinction_method none
_refine_ls_goodness_of_fit_ref 1.068
_refine_ls_hydrogen_treatment constr
_refine_ls_matrix_type full
_refine_ls_number_parameters 211
_refine_ls_number_reflns 3678
_refine_ls_number_restraints 0
_refine_ls_restrained_S_all 1.068
_refine_ls_R_factor_all 0.0557
_refine_ls_R_factor_gt 0.0377
_refine_ls_shift/su_max 0.001
_refine_ls_shift/su_mean 0.001
_refine_ls_structure_factor_coef Fsqd
_refine_ls_weighting_details 'calc w=1/[\s^2^(Fo^2^)+(0.0426P)^2^+0.4239P] where P=(Fo^2^+2Fc^2^)/3'
_refine_ls_weighting_scheme calc
_refine_ls_wR_factor_gt 0.0894
_refine_ls_wR_factor_ref 0.0976
_reflns_number_gt 2915
_reflns_number_total 3678
_reflns_threshold_expression I>2\s(I)
_cod_data_source_file xu2688.cif
_cod_data_source_block I
_cod_depositor_comments
;
The following automatic conversions were performed:
'_symmetry_cell_setting' value 'Triclinic' changed to 'triclinic'
according to '/home/saulius/struct/CIF-dictionaries/cif_core.dic'
dictionary named 'cif_core.dic' version 2.4.1 from
2010-06-29.

'_exptl_absorpt_correction_type' value 'Multi-scan' changed
to 'multi-scan' according to
'/home/saulius/struct/CIF-dictionaries/cif_core.dic' dictionary named
'cif_core.dic' version 2.4.1 from 2010-06-29.

Automatic conversion script
Id: cif_fix_enum 1527 2010-12-29 10:47:43Z saulius 

The following automatic conversions were performed:

'_symmetry_cell_setting' value 'Triclinic' changed to 'triclinic'
according to /home/saulius/struct/CIF-dictionaries/cif_core.dic
dictionary named 'cif_core.dic' version 2.4.1 from
2010-06-29.

'_exptl_absorpt_correction_type' value 'Multi-scan'
changed to 'multi-scan' according to
/home/saulius/struct/CIF-dictionaries/cif_core.dic dictionary named
'cif_core.dic' version 2.4.1 from 2010-06-29.

Automatic conversion script
Id: cif_fix_values 1715 2011-07-08 13:25:40Z adriana 
;
_cod_database_code 2224527
_cod_database_fobs_code 2224527

loop_
_symmetry_equiv_pos_as_xyz
'x, y, z'
'-x, -y, -z'

loop_
_atom_site_type_symbol
_atom_site_label
_atom_site_fract_x
_atom_site_fract_y
_atom_site_fract_z
_atom_site_U_iso_or_equiv
_atom_site_adp_type
_atom_site_calc_flag
_atom_site_refinement_flags
_atom_site_occupancy
_atom_site_disorder_assembly
_atom_site_disorder_group
Cu Cu1 0.58894(4) 0.46743(4) 0.60797(3) 0.03044(12) Uani d . 1 . .
O O1 0.6955(3) 0.6324(2) 0.50147(18) 0.0439(5) Uani d . 1 . .
O O2 0.5505(3) 0.6857(2) 0.31997(18) 0.0419(5) Uani d . 1 . .
O O3 0.7582(3) 0.3494(2) 0.53769(19) 0.0460(5) Uani d . 1 . .
O O4 0.6100(3) 0.4052(2) 0.35536(19) 0.0436(5) Uani d . 1 . .
N N1 0.7506(3) 0.4120(2) 0.7806(2) 0.0304(5) Uani d . 1 . .
N N2 0.5409(3) 0.3175(3) 0.9254(2) 0.0446(6) Uani d . 1 . .
H H2 0.4771 0.3436 0.8573 0.053 Uiso calc R 1 . .
C C1 0.6579(4) 0.7076(3) 0.3856(3) 0.0342(6) Uani d . 1 . .
C C2 0.7467(5) 0.8317(4) 0.3197(3) 0.0570(9) Uani d . 1 . .
H H2A 0.8448 0.8237 0.3717 0.085 Uiso calc R 1 . .
H H2B 0.6637 0.9162 0.3091 0.085 Uiso calc R 1 . .
H H2C 0.7885 0.8346 0.2363 0.085 Uiso calc R 1 . .
C C3 0.7354(4) 0.3375(3) 0.4329(3) 0.0378(6) Uani d . 1 . .
C C4 0.8709(5) 0.2335(4) 0.4000(3) 0.0578(9) Uani d . 1 . .
H H4A 0.9175 0.1573 0.4784 0.087 Uiso calc R 1 . .
H H4B 0.9652 0.2787 0.3520 0.087 Uiso calc R 1 . .
H H4C 0.8169 0.1979 0.3485 0.087 Uiso calc R 1 . .
C C5 0.9143(4) 0.4436(3) 0.7539(3) 0.0389(7) Uani d . 1 . .
H H5 0.9471 0.4835 0.6675 0.047 Uiso calc R 1 . .
C C6 1.0348(4) 0.4198(3) 0.8479(3) 0.0438(7) Uani d . 1 . .
H H6 1.1454 0.4446 0.8259 0.053 Uiso calc R 1 . .
C C7 0.9871(4) 0.3582(3) 0.9752(3) 0.0403(7) Uani d . 1 . .
H H7 1.0662 0.3400 1.0411 0.048 Uiso calc R 1 . .
C C8 0.8228(4) 0.3236(3) 1.0051(3) 0.0395(7) Uani d . 1 . .
H H8 0.7896 0.2817 1.0912 0.047 Uiso calc R 1 . .
C C9 0.7059(3) 0.3518(3) 0.9053(2) 0.0309(6) Uani d . 1 . .
C C10 0.4629(4) 0.2444(3) 1.0447(2) 0.0339(6) Uani d . 1 . .
C C11 0.3760(4) 0.1388(3) 1.0512(3) 0.0365(6) Uani d . 1 . .
H H11 0.3785 0.1149 0.9799 0.044 Uiso calc R 1 . .
C C12 0.2858(4) 0.0682(3) 1.1613(3) 0.0417(7) Uani d . 1 . .
C C13 0.2886(5) 0.1024(4) 1.2678(3) 0.0513(8) Uani d . 1 . .
H H13 0.2327 0.0539 1.3440 0.062 Uiso calc R 1 . .
C C14 0.3736(5) 0.2078(4) 1.2618(3) 0.0522(8) Uani d . 1 . .
H H14 0.3734 0.2302 1.3339 0.063 Uiso calc R 1 . .
C C15 0.4592(4) 0.2808(3) 1.1506(3) 0.0420(7) Uani d . 1 . .
H H15 0.5137 0.3533 1.1468 0.050 Uiso calc R 1 . .
C C16 0.1823(5) -0.0390(4) 1.1628(4) 0.0658(10) Uani d . 1 . .
H H16A 0.2210 -0.0685 1.0932 0.099 Uiso calc R 1 . .
H H16B 0.0587 0.0016 1.1522 0.099 Uiso calc R 1 . .
H H16C 0.2012 -0.1187 1.2440 0.099 Uiso calc R 1 . .

loop_
_atom_site_aniso_label
_atom_site_aniso_U_11
_atom_site_aniso_U_22
_atom_site_aniso_U_33
_atom_site_aniso_U_12
_atom_site_aniso_U_13
_atom_site_aniso_U_23
Cu1 0.02917(19) 0.0399(2) 0.02439(17) -0.01136(14) 0.00032(12) -0.01252(14)
O1 0.0492(13) 0.0523(13) 0.0312(10) -0.0263(10) -0.0027(9) -0.0090(9)
O2 0.0452(12) 0.0516(13) 0.0325(10) -0.0246(10) -0.0018(9) -0.0125(9)
O3 0.0414(12) 0.0601(14) 0.0384(11) -0.0004(10) -0.0021(9) -0.0250(10)
O4 0.0412(12) 0.0558(13) 0.0376(11) -0.0023(10) -0.0020(9) -0.0251(10)
N1 0.0282(12) 0.0365(13) 0.0277(11) -0.0101(10) -0.0003(9) -0.0118(10)
N2 0.0374(14) 0.0714(18) 0.0249(11) -0.0241(13) -0.0002(10) -0.0123(12)
C1 0.0330(15) 0.0411(16) 0.0309(14) -0.0141(12) 0.0046(11) -0.0138(12)
C2 0.065(2) 0.058(2) 0.0484(19) -0.0362(19) -0.0014(16) -0.0094(16)
C3 0.0370(16) 0.0418(17) 0.0353(15) -0.0110(13) 0.0082(12) -0.0154(13)
C4 0.058(2) 0.062(2) 0.051(2) 0.0063(18) 0.0032(16) -0.0289(18)
C5 0.0349(16) 0.0487(18) 0.0323(14) -0.0123(14) 0.0022(12) -0.0133(13)
C6 0.0298(15) 0.0532(19) 0.0489(18) -0.0094(14) -0.0038(13) -0.0191(15)
C7 0.0344(16) 0.0476(18) 0.0387(16) -0.0007(13) -0.0117(12) -0.0179(14)
C8 0.0398(17) 0.0489(18) 0.0277(14) -0.0074(14) -0.0039(12) -0.0125(13)
C9 0.0293(14) 0.0353(15) 0.0289(13) -0.0068(11) -0.0014(10) -0.0129(11)
C10 0.0299(14) 0.0421(16) 0.0272(13) -0.0056(12) 0.0013(10) -0.0117(12)
C11 0.0327(15) 0.0406(16) 0.0362(15) -0.0027(12) 0.0003(11) -0.0171(13)
C12 0.0366(16) 0.0317(16) 0.0494(18) -0.0040(13) 0.0041(13) -0.0100(13)
C13 0.052(2) 0.055(2) 0.0358(16) -0.0099(16) 0.0131(14) -0.0090(15)
C14 0.058(2) 0.068(2) 0.0357(16) -0.0142(18) 0.0102(14) -0.0261(16)
C15 0.0450(18) 0.0476(18) 0.0385(16) -0.0129(15) 0.0054(13) -0.0210(14)
C16 0.065(3) 0.047(2) 0.080(3) -0.0220(19) 0.006(2) -0.0163(19)

loop_
_atom_type_symbol
_atom_type_description
_atom_type_scat_dispersion_real
_atom_type_scat_dispersion_imag
_atom_type_scat_source
C C 0.0033 0.0016 'International Tables Vol C Tables 4.2.6.8 and 6.1.1.4'
H H 0.0000 0.0000 'International Tables Vol C Tables 4.2.6.8 and 6.1.1.4'
N N 0.0061 0.0033 'International Tables Vol C Tables 4.2.6.8 and 6.1.1.4'
O O 0.0106 0.0060 'International Tables Vol C Tables 4.2.6.8 and 6.1.1.4'
Cu Cu 0.3201 1.2651 'International Tables Vol C Tables 4.2.6.8 and 6.1.1.4'

loop_
_geom_angle_atom_site_label_1
_geom_angle_atom_site_label_2
_geom_angle_atom_site_label_3
_geom_angle_site_symmetry_1
_geom_angle_site_symmetry_3
_geom_angle
_geom_angle_publ_flag
O4 Cu1 O3 2_666 . 167.64(8) ?
O4 Cu1 O1 2_666 . 88.77(9) ?
O3 Cu1 O1 . . 90.33(9) ?
O4 Cu1 O2 2_666 2_666 89.16(9) ?
O3 Cu1 O2 . 2_666 89.01(9) ?
O1 Cu1 O2 . 2_666 167.27(8) ?
O4 Cu1 N1 2_666 . 98.40(8) ?
O3 Cu1 N1 . . 93.96(8) ?
O1 Cu1 N1 . . 94.60(8) ?
O2 Cu1 N1 2_666 . 98.13(8) ?
O4 Cu1 Cu1 2_666 2_666 84.47(6) ?
O3 Cu1 Cu1 . 2_666 83.19(6) ?
O1 Cu1 Cu1 . 2_666 83.69(6) ?
O2 Cu1 Cu1 2_666 2_666 83.61(6) ?
N1 Cu1 Cu1 . 2_666 176.65(6) ?
C1 O1 Cu1 . . 124.57(18) ?
C1 O2 Cu1 . 2_666 123.80(18) ?
C3 O3 Cu1 . . 124.0(2) ?
C3 O4 Cu1 . 2_666 122.82(18) ?
C9 N1 C5 . . 118.0(2) ?
C9 N1 Cu1 . . 127.85(17) ?
C5 N1 Cu1 . . 114.18(17) ?
C9 N2 C10 . . 127.9(2) ?
C9 N2 H2 . . 116.1 ?
C10 N2 H2 . . 116.1 ?
O1 C1 O2 . . 124.3(2) ?
O1 C1 C2 . . 117.9(2) ?
O2 C1 C2 . . 117.8(3) ?
C1 C2 H2A . . 109.5 ?
C1 C2 H2B . . 109.5 ?
H2A C2 H2B . . 109.5 ?
C1 C2 H2C . . 109.5 ?
H2A C2 H2C . . 109.5 ?
H2B C2 H2C . . 109.5 ?
O4 C3 O3 . . 125.3(3) ?
O4 C3 C4 . . 118.0(3) ?
O3 C3 C4 . . 116.7(3) ?
C3 C4 H4A . . 109.5 ?
C3 C4 H4B . . 109.5 ?
H4A C4 H4B . . 109.5 ?
C3 C4 H4C . . 109.5 ?
H4A C4 H4C . . 109.5 ?
H4B C4 H4C . . 109.5 ?
N1 C5 C6 . . 123.4(3) ?
N1 C5 H5 . . 118.3 ?
C6 C5 H5 . . 118.3 ?
C5 C6 C7 . . 118.1(3) ?
C5 C6 H6 . . 121.0 ?
C7 C6 H6 . . 121.0 ?
C8 C7 C6 . . 119.8(3) ?
C8 C7 H7 . . 120.1 ?
C6 C7 H7 . . 120.1 ?
C7 C8 C9 . . 119.3(3) ?
C7 C8 H8 . . 120.3 ?
C9 C8 H8 . . 120.3 ?
N1 C9 N2 . . 115.0(2) ?
N1 C9 C8 . . 121.4(2) ?
N2 C9 C8 . . 123.6(2) ?
C11 C10 C15 . . 119.4(3) ?
C11 C10 N2 . . 117.7(2) ?
C15 C10 N2 . . 122.7(3) ?
C10 C11 C12 . . 121.6(3) ?
C10 C11 H11 . . 119.2 ?
C12 C11 H11 . . 119.2 ?
C13 C12 C11 . . 118.2(3) ?
C13 C12 C16 . . 121.2(3) ?
C11 C12 C16 . . 120.6(3) ?
C14 C13 C12 . . 120.5(3) ?
C14 C13 H13 . . 119.8 ?
C12 C13 H13 . . 119.8 ?
C13 C14 C15 . . 121.2(3) ?
C13 C14 H14 . . 119.4 ?
C15 C14 H14 . . 119.4 ?
C14 C15 C10 . . 119.1(3) ?
C14 C15 H15 . . 120.5 ?
C10 C15 H15 . . 120.5 ?
C12 C16 H16A . . 109.5 ?
C12 C16 H16B . . 109.5 ?
H16A C16 H16B . . 109.5 ?
C12 C16 H16C . . 109.5 ?
H16A C16 H16C . . 109.5 ?
H16B C16 H16C . . 109.5 ?

loop_
_geom_bond_atom_site_label_1
_geom_bond_atom_site_label_2
_geom_bond_site_symmetry_2
_geom_bond_distance
_geom_bond_publ_flag
Cu1 O1 . 1.9762(19) y
Cu1 O2 2_666 1.9866(19) y
Cu1 O3 . 1.967(2) y
Cu1 O4 2_666 1.966(2) y
Cu1 N1 . 2.197(2) y
Cu1 Cu1 2_666 2.6532(6) ?
O1 C1 . 1.246(3) ?
O2 C1 . 1.259(3) ?
O2 Cu1 2_666 1.9866(19) ?
O3 C3 . 1.261(3) ?
O4 C3 . 1.250(4) ?
O4 Cu1 2_666 1.966(2) ?
N1 C9 . 1.339(3) ?
N1 C5 . 1.352(3) ?
N2 C9 . 1.370(3) ?
N2 C10 . 1.413(3) ?
N2 H2 . 0.8600 ?
C1 C2 . 1.498(4) ?
C2 H2A . 0.9600 ?
C2 H2B . 0.9600 ?
C2 H2C . 0.9600 ?
C3 C4 . 1.500(4) ?
C4 H4A . 0.9600 ?
C4 H4B . 0.9600 ?
C4 H4C . 0.9600 ?
C5 C6 . 1.372(4) ?
C5 H5 . 0.9300 ?
C6 C7 . 1.372(4) ?
C6 H6 . 0.9300 ?
C7 C8 . 1.370(4) ?
C7 H7 . 0.9300 ?
C8 C9 . 1.393(4) ?
C8 H8 . 0.9300 ?
C10 C11 . 1.387(4) ?
C10 C15 . 1.385(4) ?
C11 C12 . 1.384(4) ?
C11 H11 . 0.9300 ?
C12 C13 . 1.385(4) ?
C12 C16 . 1.503(4) ?
C13 C14 . 1.377(5) ?
C13 H13 . 0.9300 ?
C14 C15 . 1.380(4) ?
C14 H14 . 0.9300 ?
C15 H15 . 0.9300 ?
C16 H16A . 0.9600 ?
C16 H16B . 0.9600 ?
C16 H16C . 0.9600 ?

loop_
_geom_hbond_atom_site_label_D
_geom_hbond_atom_site_label_H
_geom_hbond_atom_site_label_A
_geom_hbond_site_symmetry_A
_geom_hbond_distance_DH
_geom_hbond_distance_HA
_geom_hbond_distance_DA
_geom_hbond_angle_DHA
_geom_hbond_publ_flag
N2 H2 O2 2_666 0.86 2.17 2.913(3) 145.0 y

loop_
_geom_torsion_atom_site_label_1
_geom_torsion_atom_site_label_2
_geom_torsion_atom_site_label_3
_geom_torsion_atom_site_label_4
_geom_torsion_site_symmetry_1
_geom_torsion_site_symmetry_2
_geom_torsion_site_symmetry_3
_geom_torsion_site_symmetry_4
_geom_torsion
_geom_torsion_publ_flag
O4 Cu1 O1 C1 2_666 . . . -84.3(2) ?
O3 Cu1 O1 C1 . . . . 83.4(2) ?
O2 Cu1 O1 C1 2_666 . . . -3.6(6) ?
N1 Cu1 O1 C1 . . . . 177.4(2) ?
Cu1 Cu1 O1 C1 2_666 . . . 0.3(2) ?
O4 Cu1 O3 C3 2_666 . . . 0.2(6) ?
O1 Cu1 O3 C3 . . . . -85.6(2) ?
O2 Cu1 O3 C3 2_666 . . . 81.7(2) ?
N1 Cu1 O3 C3 . . . . 179.8(2) ?
Cu1 Cu1 O3 C3 2_666 . . . -2.0(2) ?
O4 Cu1 N1 C9 2_666 . . . 58.8(2) ?
O3 Cu1 N1 C9 . . . . -121.1(2) ?
O1 Cu1 N1 C9 . . . . 148.2(2) ?
O2 Cu1 N1 C9 2_666 . . . -31.6(2) ?
O4 Cu1 N1 C5 2_666 . . . -121.5(2) ?
O3 Cu1 N1 C5 . . . . 58.6(2) ?
O1 Cu1 N1 C5 . . . . -32.0(2) ?
O2 Cu1 N1 C5 2_666 . . . 148.2(2) ?
Cu1 O1 C1 O2 . . . . -2.2(4) ?
Cu1 O1 C1 C2 . . . . 178.1(2) ?
Cu1 O2 C1 O1 2_666 . . . 3.4(4) ?
Cu1 O2 C1 C2 2_666 . . . -176.9(2) ?
Cu1 O4 C3 O3 2_666 . . . -5.7(4) ?
Cu1 O4 C3 C4 2_666 . . . 174.4(2) ?
Cu1 O3 C3 O4 . . . . 5.2(4) ?
Cu1 O3 C3 C4 . . . . -175.0(2) ?
C9 N1 C5 C6 . . . . -1.4(4) ?
Cu1 N1 C5 C6 . . . . 178.8(2) ?
N1 C5 C6 C7 . . . . 1.3(5) ?
C5 C6 C7 C8 . . . . -0.5(5) ?
C6 C7 C8 C9 . . . . -0.1(5) ?
C5 N1 C9 N2 . . . . -177.5(3) ?
Cu1 N1 C9 N2 . . . . 2.2(4) ?
C5 N1 C9 C8 . . . . 0.7(4) ?
Cu1 N1 C9 C8 . . . . -179.6(2) ?
C10 N2 C9 N1 . . . . 175.0(3) ?
C10 N2 C9 C8 . . . . -3.2(5) ?
C7 C8 C9 N1 . . . . 0.0(4) ?
C7 C8 C9 N2 . . . . 178.1(3) ?
C9 N2 C10 C11 . . . . -134.6(3) ?
C9 N2 C10 C15 . . . . 50.2(5) ?
C15 C10 C11 C12 . . . . -0.2(4) ?
N2 C10 C11 C12 . . . . -175.6(3) ?
C10 C11 C12 C13 . . . . -2.0(4) ?
C10 C11 C12 C16 . . . . 175.8(3) ?
C11 C12 C13 C14 . . . . 2.4(5) ?
C16 C12 C13 C14 . . . . -175.4(3) ?
C12 C13 C14 C15 . . . . -0.6(5) ?
C13 C14 C15 C10 . . . . -1.6(5) ?
C11 C10 C15 C14 . . . . 2.0(4) ?
N2 C10 C15 C14 . . . . 177.2(3) ?
